data_9007794
loop_
_publ_author_name
'Jaulmes, P. S.'
'Julien-Pouzol M'
'Dugue, J.'
'Laruelle, P.'
'Vovan, T.'
'Guittard, M.'

_publ_section_title
;
 Structure de l'oxysulfure d'uranium et de lutecium, (USO)4LuS
;
_journal_name_full 'Acta Crystallographica, Section C'
_journal_page_first 1205
_journal_page_last 1207
_journal_paper_doi 10.1107/S0108270189011418
_journal_volume 46
_journal_year 1990
_chemical_formula_structural (UOS)4LuS
_chemical_formula_sum 'Lu O4 S5 U4'
_space_group_IT_number 139
_symmetry_space_group_name_Hall '-I 4 2'
_symmetry_space_group_name_H-M 'I 4/m m m'
_cell_angle_alpha 90
_cell_angle_beta 90
_cell_angle_gamma 90
_cell_length_a 3.8014
_cell_length_b 3.8014
_cell_length_c 34.20
_cell_formula_units_Z 2
_cell_volume 494.212
_database_code_amcsd 0010156
_exptl_crystal_density_diffrn 9.081
_cod_original_formula_sum 'Lu U4 S5 O4'
_cod_database_code 9007794
_amcsd_formula_title (UOS)4LuS

loop_
_space_group_symop_operation_xyz
x,y,z
1/2+x,1/2+y,1/2+z
-y,-x,z
1/2-y,1/2-x,1/2+z
y,x,-z
1/2+y,1/2+x,1/2-z
y,-x,-z
1/2+y,1/2-x,1/2-z
-y,x,z
1/2-y,1/2+x,1/2+z
x,-y,z
1/2+x,1/2-y,1/2+z
-x,y,-z
1/2-x,1/2+y,1/2-z
x,y,-z
1/2+x,1/2+y,1/2-z
-x,-y,z
1/2-x,1/2-y,1/2+z
y,x,z
1/2+y,1/2+x,1/2+z
-y,-x,-z
1/2-y,1/2-x,1/2-z
-y,x,-z
1/2-y,1/2+x,1/2-z
y,-x,z
1/2+y,1/2-x,1/2+z
-x,y,z
1/2-x,1/2+y,1/2+z
x,-y,-z
1/2+x,1/2-y,1/2-z
-x,-y,-z
1/2-x,1/2-y,1/2-z

loop_
_atom_site_label
_atom_site_fract_x
_atom_site_fract_y
_atom_site_fract_z
_atom_site_U_iso_or_equiv
Lu 0.00000 0.00000 0.50000 0.00811
U1 0.00000 0.00000 0.11378 0.00785
U2 0.00000 0.00000 0.30807 0.00431
S1 0.00000 0.00000 0.00000 0.02280
S2 0.00000 0.00000 0.22290 0.00633
S3 0.00000 0.00000 0.42320 0.01140
O 0.00000 0.50000 0.15150 0.00887

loop_
_cod_related_entry_id
_cod_related_entry_database
_cod_related_entry_code
1 AMCSD 0010156
